data_7117178
loop_
_publ_author_name
'Dan Preston'
'Alyssa Fox-Charles'
'Warrick K. C. Lo'
'James D. Crowley'

_publ_section_title
;
 Chloride triggered reversible switching from a metallosupramolecular
 [Pd2L4]^4+^ cage to a [Pd2L2Cl4] metallo-macrocycle with release of endo-
 and exo-hedrally bound guests
;
_journal_name_full Chem.Commun.
_journal_page_first 9042
_journal_paper_doi 10.1039/C5cc02226F
_journal_volume 51
_journal_year 2015
_chemical_formula_sum 'C116 H132 B4 F16 N12 O28 Pd2'
_chemical_formula_weight 2702.38
_chemical_name_systematic
;
 ?
;
_space_group_IT_number 2
_symmetry_cell_setting triclinic
_symmetry_space_group_name_Hall '-P 1'
_symmetry_space_group_name_H-M 'P -1'
_atom_sites_solution_hydrogens geom
_atom_sites_solution_primary direct
_atom_sites_solution_secondary difmap
_audit_creation_method SHELXL-97
_audit_update_record
;
2015-03-13 deposited with the CCDC.
2015-04-21 downloaded from the CCDC.
;
_cell_angle_alpha 117.401(3)
_cell_angle_beta 93.110(2)
_cell_angle_gamma 114.691(3)
_cell_formula_units_Z 1
_cell_length_a 14.8562(5)
_cell_length_b 16.5839(5)
_cell_length_c 16.9982(4)
_cell_measurement_reflns_used 10769
_cell_measurement_temperature 100.0(1)
_cell_measurement_theta_max 75.1950
_cell_measurement_theta_min 3.4610
_cell_volume 3216.5(2)
_computing_cell_refinement
;
CrysAlisPro, Agilent Technologies,
Version 1.171.36.28 (release 01-02-2013 CrysAlis171 .NET)
(compiled Feb  1 2013,16:14:44)
;
_computing_data_collection
;
CrysAlisPro, Agilent Technologies,
Version 1.171.36.28 (release 01-02-2013 CrysAlis171 .NET)
(compiled Feb  1 2013,16:14:44)
;
_computing_data_reduction
;
CrysAlisPro, Agilent Technologies,
Version 1.171.36.28 (release 01-02-2013 CrysAlis171 .NET)
(compiled Feb  1 2013,16:14:44)
;
_computing_structure_refinement 'SHELXL-97 (Sheldrick, 2008)'
_computing_structure_solution 'SIR97 (Altomare et al., 1997)'
_diffrn_ambient_temperature 100.0(1)
_diffrn_detector_area_resol_mean 5.1725
_diffrn_measured_fraction_theta_full 1.000
_diffrn_measured_fraction_theta_max 0.986
_diffrn_measurement_device_type 'SuperNova, Dual, Cu at zero, Atlas'
_diffrn_measurement_method '\w scans'
_diffrn_radiation_monochromator mirror
_diffrn_radiation_source 'SuperNova (Cu) X-ray Source'
_diffrn_radiation_type CuK\a
_diffrn_radiation_wavelength 1.54180
_diffrn_reflns_av_R_equivalents 0.0675
_diffrn_reflns_av_sigmaI/netI 0.0735
_diffrn_reflns_limit_h_max 18
_diffrn_reflns_limit_h_min -18
_diffrn_reflns_limit_k_max 20
_diffrn_reflns_limit_k_min -20
_diffrn_reflns_limit_l_max 21
_diffrn_reflns_limit_l_min -19
_diffrn_reflns_number 39257
_diffrn_reflns_theta_full 67.00
_diffrn_reflns_theta_max 76.54
_diffrn_reflns_theta_min 3.08
_exptl_absorpt_coefficient_mu 3.098
_exptl_absorpt_correction_T_max 0.890
_exptl_absorpt_correction_T_min 0.679
_exptl_absorpt_correction_type multi-scan
_exptl_absorpt_process_details
;
CrysAlisPro, Agilent Technologies,
Version 1.171.36.28 (release 01-02-2013 CrysAlis171 .NET)
(compiled Feb  1 2013,16:14:44)
Analytical numeric absorption correction using a multifaceted crystal
            model based on expressions derived by R.C. Clark & J.S. Reid.
(Clark, R. C. & Reid, J. S. (1995). Acta Cryst. A51, 887-897)
;
_exptl_crystal_colour yellow
_exptl_crystal_density_diffrn 1.395
_exptl_crystal_density_method 'not measured'
_exptl_crystal_description rod
_exptl_crystal_F_000 1392
_exptl_crystal_size_max 0.24
_exptl_crystal_size_mid 0.09
_exptl_crystal_size_min 0.05
_platon_squeeze_details
;
 Solvent water molecules that could not be appropriately
 modelled. The number of electrons is consistent with
 two water molecules.
;
_refine_diff_density_max 3.169
_refine_diff_density_min -0.882
_refine_diff_density_rms 0.141
_refine_ls_extinction_method none
_refine_ls_goodness_of_fit_ref 1.121
_refine_ls_hydrogen_treatment constr
_refine_ls_matrix_type full
_refine_ls_number_parameters 869
_refine_ls_number_reflns 13327
_refine_ls_number_restraints 30
_refine_ls_restrained_S_all 1.124
_refine_ls_R_factor_all 0.1015
_refine_ls_R_factor_gt 0.0749
_refine_ls_shift/su_max 0.011
_refine_ls_shift/su_mean 0.000
_refine_ls_structure_factor_coef Fsqd
_refine_ls_weighting_details 'calc w=1/[\s^2^(Fo^2^)+(0.1381P)^2^+0.0000P] where P=(Fo^2^+2Fc^2^)/3'
_refine_ls_weighting_scheme calc
_refine_ls_wR_factor_gt 0.2070
_refine_ls_wR_factor_ref 0.2251
_reflns_number_gt 9722
_reflns_number_total 13327
_reflns_threshold_expression >2\s(I)
_cod_data_source_file c5cc02226f2.cif
_cod_data_source_block dp217
_cod_original_cell_volume 3216.53(16)
_cod_original_sg_symbol_H-M P-1
_cod_database_code 7117178

loop_
_symmetry_equiv_pos_as_xyz
'x, y, z'
'-x, -y, -z'

loop_
_atom_site_label
_atom_site_type_symbol
_atom_site_fract_x
_atom_site_fract_y
_atom_site_fract_z
_atom_site_U_iso_or_equiv
_atom_site_adp_type
_atom_site_occupancy
_atom_site_symmetry_multiplicity
_atom_site_calc_flag
_atom_site_refinement_flags
_atom_site_disorder_assembly
_atom_site_disorder_group
C1 C 0.6499(9) 0.4257(10) -0.1930(9) 0.094(4) Uani 1 1 d . . .
H1A H 0.6957 0.4346 -0.2297 0.141 Uiso 1 1 calc R . .
H1B H 0.6194 0.4691 -0.1833 0.141 Uiso 1 1 calc R . .
H1C H 0.5959 0.3536 -0.2249 0.141 Uiso 1 1 calc R . .
C2 C 0.7701(9) 0.4099(9) -0.1142(8) 0.081(3) Uani 1 1 d . . .
H2A H 0.8292 0.4558 -0.0582 0.097 Uiso 1 1 calc R . .
H2B H 0.7969 0.4066 -0.1658 0.097 Uiso 1 1 calc R . .
C3 C 0.7208(10) 0.3071(9) -0.1289(8) 0.085(3) Uani 1 1 d . . .
H3A H 0.7622 0.2744 -0.1527 0.103 Uiso 1 1 calc R . .
H3B H 0.6530 0.2646 -0.1752 0.103 Uiso 1 1 calc R . .
C4 C 0.6934(6) 0.2183(5) -0.0488(5) 0.0453(15) Uani 1 1 d . . .
H4A H 0.7580 0.2167 -0.0463 0.054 Uiso 1 1 calc R . .
H4B H 0.6418 0.1575 -0.1073 0.054 Uiso 1 1 calc R . .
C5 C 0.6573(5) 0.2146(4) 0.0307(4) 0.0357(12) Uani 1 1 d . . .
H5A H 0.7082 0.2748 0.0898 0.043 Uiso 1 1 calc R . .
H5B H 0.5915 0.2137 0.0281 0.043 Uiso 1 1 calc R . .
C6 C 0.5903(4) 0.1556(4) 0.1565(3) 0.0276(10) Uani 1 1 d . . .
H6 H 0.5892 0.2132 0.1610 0.033 Uiso 1 1 calc R . .
C7 C 0.6184(4) 0.0970(4) 0.0848(3) 0.0289(10) Uani 1 1 d . . .
C8 C 0.6192(4) 0.0107(4) 0.0776(4) 0.0310(10) Uani 1 1 d . . .
H8 H 0.6373 -0.0298 0.0293 0.037 Uiso 1 1 calc R . .
C9 C 0.5927(4) -0.0146(4) 0.1438(3) 0.0286(10) Uani 1 1 d . . .
C10 C 0.5658(4) 0.0482(4) 0.2158(3) 0.0304(10) Uani 1 1 d . . .
H10 H 0.5487 0.0325 0.2607 0.036 Uiso 1 1 calc R . .
C11 C 0.5938(5) -0.1018(4) 0.1407(4) 0.0340(11) Uani 1 1 d . . .
C12 C 0.4053(5) 0.1746(5) 0.8618(4) 0.0362(12) Uani 1 1 d . . .
C13 C 0.3977(5) 0.2590(4) 0.8633(4) 0.0349(11) Uani 1 1 d . . .
C14 C 0.3886(5) 0.3330(5) 0.9416(4) 0.0386(12) Uani 1 1 d . . .
H14 H 0.3932 0.3328 0.9963 0.046 Uiso 1 1 calc R . .
C15 C 0.3725(5) 0.4069(5) 0.9356(4) 0.0390(13) Uani 1 1 d . . .
H15 H 0.3640 0.4559 0.9858 0.047 Uiso 1 1 calc R . .
C16 C 0.3692(5) 0.4069(5) 0.8537(4) 0.0393(13) Uani 1 1 d . . .
H16 H 0.3580 0.4553 0.8477 0.047 Uiso 1 1 calc R . .
C17 C 0.3833(5) 0.3324(4) 0.7809(4) 0.0359(12) Uani 1 1 d . . .
C18 C 0.3865(5) 0.3331(5) 0.6964(4) 0.0403(13) Uani 1 1 d . . .
C19 C 0.3938(5) 0.3356(5) 0.6277(4) 0.0380(12) Uani 1 1 d . . .
C20 C 0.4448(5) 0.2855(4) 0.4856(4) 0.0346(11) Uani 1 1 d . . .
H20 H 0.4666 0.2465 0.4982 0.042 Uiso 1 1 calc R . .
C21 C 0.4033(5) 0.3403(4) 0.5467(4) 0.0341(11) Uani 1 1 d . . .
C22 C 0.3718(5) 0.3996(4) 0.5275(4) 0.0358(12) Uani 1 1 d . . .
H22 H 0.3450 0.4376 0.5678 0.043 Uiso 1 1 calc R . .
C23 C 0.3812(5) 0.4006(4) 0.4468(4) 0.0338(11) Uani 1 1 d . . .
C24 C 0.4215(5) 0.3436(4) 0.3886(3) 0.0331(11) Uani 1 1 d . . .
H24 H 0.4267 0.3430 0.3341 0.040 Uiso 1 1 calc R . .
C25 C 0.3439(6) 0.4555(5) 0.3446(4) 0.0410(13) Uani 1 1 d . . .
H25A H 0.3991 0.4455 0.3216 0.049 Uiso 1 1 calc R . .
H25B H 0.3531 0.5211 0.3540 0.049 Uiso 1 1 calc R . .
C26 C 0.2423(6) 0.3684(6) 0.2750(5) 0.0522(17) Uani 1 1 d . . .
H26A H 0.1869 0.3712 0.3018 0.063 Uiso 1 1 calc R . .
H26B H 0.2329 0.3751 0.2218 0.063 Uiso 1 1 calc R . .
C27 C 0.1376(6) 0.1915(6) 0.2312(5) 0.0543(16) Uani 1 1 d . . .
H27A H 0.1231 0.1246 0.1787 0.065 Uiso 1 1 calc R . .
H27B H 0.0849 0.2066 0.2163 0.065 Uiso 1 1 calc R . .
C28 C 0.1319(6) 0.1840(7) 0.3146(5) 0.0574(18) Uani 1 1 d . . .
H28A H 0.1542 0.2526 0.3689 0.069 Uiso 1 1 calc R . .
H28B H 0.0607 0.1371 0.3064 0.069 Uiso 1 1 calc R . .
C29 C 0.1804(7) 0.1142(7) 0.3941(6) 0.0618(19) Uani 1 1 d . . .
H29A H 0.1937 0.1732 0.4534 0.093 Uiso 1 1 calc R . .
H29B H 0.2265 0.0891 0.4000 0.093 Uiso 1 1 calc R . .
H29C H 0.1096 0.0594 0.3732 0.093 Uiso 1 1 calc R . .
C30 C 1.1181(11) 1.1249(10) 0.7201(13) 0.139(7) Uani 1 1 d . . .
H30A H 1.1821 1.1316 0.7452 0.209 Uiso 1 1 calc R . .
H30B H 1.0752 1.1204 0.7599 0.209 Uiso 1 1 calc R . .
H30C H 1.1329 1.1850 0.7164 0.209 Uiso 1 1 calc R . .
C31 C 1.1345(9) 1.0132(8) 0.5812(11) 0.101(4) Uani 1 1 d . . .
H31A H 1.1860 1.0115 0.6172 0.121 Uiso 1 1 calc R . .
H31B H 1.1703 1.0666 0.5672 0.121 Uiso 1 1 calc R . .
C32 C 1.0664(13) 0.9051(10) 0.4905(11) 0.118(5) Uani 1 1 d . . .
H32A H 1.0041 0.9003 0.4631 0.142 Uiso 1 1 calc R . .
H32B H 1.1046 0.8937 0.4458 0.142 Uiso 1 1 calc R . .
C33 C 0.9532(7) 0.7313(6) 0.4503(6) 0.0577(18) Uani 1 1 d . . .
H33A H 0.9633 0.7073 0.3894 0.069 Uiso 1 1 calc R . .
H33B H 0.8910 0.7373 0.4474 0.069 Uiso 1 1 calc R . .
C34 C 0.9426(6) 0.6544(6) 0.4805(5) 0.0490(15) Uani 1 1 d . . .
H34A H 0.9980 0.6378 0.4720 0.059 Uiso 1 1 calc R . .
H34B H 0.9454 0.6842 0.5454 0.059 Uiso 1 1 calc R . .
C35 C 0.8056(5) 0.4882(5) 0.4431(4) 0.0376(12) Uani 1 1 d . . .
C36 C 0.7073(5) 0.4032(4) 0.3847(4) 0.0327(11) Uani 1 1 d . . .
H36 H 0.6757 0.4000 0.3338 0.039 Uiso 1 1 calc R . .
C37 C 0.8547(5) 0.4918(5) 0.5174(4) 0.0368(12) Uani 1 1 d . . .
H37 H 0.9209 0.5473 0.5563 0.044 Uiso 1 1 calc R . .
C38 C 0.8027(5) 0.4103(5) 0.5324(4) 0.0371(12) Uani 1 1 d . . .
C39 C 0.7039(5) 0.3282(5) 0.4726(4) 0.0352(11) Uani 1 1 d . . .
H39 H 0.6693 0.2740 0.4827 0.042 Uiso 1 1 calc R . .
C40 C 0.8518(5) 0.4086(5) 0.6059(4) 0.0400(12) Uani 1 1 d . . .
C41 C 0.8961(5) 0.4063(5) 0.6639(4) 0.0429(13) Uani 1 1 d . . .
C42 C 0.9588(5) 0.4027(5) 0.7306(4) 0.0400(13) Uani 1 1 d . . .
C43 C 1.0610(6) 0.4795(5) 0.7791(5) 0.0507(16) Uani 1 1 d . . .
H43 H 1.0909 0.5375 0.7734 0.061 Uiso 1 1 calc R . .
C44 C 1.1188(6) 0.4685(6) 0.8370(6) 0.063(2) Uani 1 1 d . . .
H44 H 1.1885 0.5184 0.8696 0.076 Uiso 1 1 calc R . .
C45 C 1.0703(6) 0.3816(6) 0.8451(6) 0.061(2) Uani 1 1 d . . .
H45 H 1.1068 0.3725 0.8836 0.073 Uiso 1 1 calc R . .
C46 C 0.9667(6) 0.3093(5) 0.7947(5) 0.0453(14) Uani 1 1 d . . .
C47 C 0.0908(5) -0.2178(5) 0.1989(5) 0.0441(14) Uani 1 1 d . . .
C48 C 0.1412(5) -0.1448(5) 0.1919(4) 0.0402(13) Uani 1 1 d . . .
C49 C 0.2047(5) -0.0598(5) 0.1806(4) 0.0354(11) Uani 1 1 d . . .
C50 C 0.3036(5) 0.0160(4) 0.2420(4) 0.0342(11) Uani 1 1 d . . .
H50 H 0.3285 0.0115 0.2904 0.041 Uiso 1 1 calc R . .
C51 C 0.1661(5) -0.0556(5) 0.1056(4) 0.0348(11) Uani 1 1 d . . .
H51 H 0.0999 -0.1060 0.0635 0.042 Uiso 1 1 calc R . .
C52 C 0.2315(5) 0.0272(5) 0.0980(4) 0.0343(11) Uani 1 1 d . . .
C53 C 0.3291(5) 0.1023(4) 0.1627(4) 0.0321(11) Uani 1 1 d . . .
H53 H 0.3710 0.1584 0.1573 0.038 Uiso 1 1 calc R . .
C54 C 0.1177(5) -0.0348(5) -0.0469(4) 0.0446(14) Uani 1 1 d . . .
H54A H 0.0561 -0.0490 -0.0267 0.054 Uiso 1 1 calc R . .
H54B H 0.1202 -0.0991 -0.0801 0.054 Uiso 1 1 calc R . .
C55 C 0.1160(6) 0.0080(6) -0.1088(5) 0.0498(16) Uani 1 1 d . . .
H55A H 0.1853 0.0398 -0.1138 0.060 Uiso 1 1 calc R . .
H55B H 0.0696 -0.0496 -0.1707 0.060 Uiso 1 1 calc R . .
C56 C 0.1636(6) 0.1860(6) -0.0079(5) 0.0530(16) Uani 1 1 d . . .
H56A H 0.2238 0.2025 -0.0299 0.064 Uiso 1 1 calc R . .
H56B H 0.1838 0.1905 0.0498 0.064 Uiso 1 1 calc R . .
C57 C 0.1289(6) 0.2627(6) 0.0093(5) 0.0542(17) Uani 1 1 d . . .
H57A H 0.1881 0.3333 0.0453 0.065 Uiso 1 1 calc R . .
H57B H 0.0978 0.2507 -0.0495 0.065 Uiso 1 1 calc R . .
C58 C 0.0280(8) 0.3310(7) 0.0833(7) 0.069(2) Uani 1 1 d . . .
H58A H 0.0867 0.3982 0.1287 0.103 Uiso 1 1 calc R . .
H58B H -0.0283 0.3163 0.1092 0.103 Uiso 1 1 calc R . .
H58C H 0.0065 0.3314 0.0293 0.103 Uiso 1 1 calc R . .
B1 B 0.5104(6) 0.3521(5) 0.1592(4) 0.0362(13) Uani 1 1 d . . .
N1 N 0.5645(4) 0.1303(3) 0.2205(3) 0.0281(8) Uani 1 1 d . . .
N2 N 0.3971(4) 0.2588(4) 0.7840(3) 0.0349(10) Uani 1 1 d . . .
N3 N 0.4532(4) 0.2889(4) 0.4095(3) 0.0327(9) Uani 1 1 d . . .
N4 N 0.6571(4) 0.3254(3) 0.3999(3) 0.0305(9) Uani 1 1 d . . .
N5 N 0.9095(4) 0.3182(4) 0.7367(3) 0.0409(11) Uani 1 1 d . . .
N6 N 0.3648(4) 0.0965(3) 0.2327(3) 0.0301(9) Uani 1 1 d . . .
O1 O 0.7072(7) 0.4551(6) -0.1057(5) 0.082(2) Uani 1 1 d . . .
O2 O 0.7087(5) 0.3109(4) -0.0434(4) 0.0603(14) Uani 1 1 d . . .
O3 O 0.6457(3) 0.1183(3) 0.0192(2) 0.0329(8) Uani 1 1 d . . .
O4 O 0.3511(4) 0.4609(3) 0.4325(3) 0.0403(9) Uani 1 1 d . . .
O5 O 0.2372(4) 0.2711(4) 0.2458(3) 0.0523(11) Uani 1 1 d . . .
O6 O 0.1974(4) 0.1454(4) 0.3281(4) 0.0559(12) Uani 1 1 d . . .
O7 O 1.0662(5) 1.0349(6) 0.6318(6) 0.089(2) Uani 1 1 d . . .
O8 O 1.0400(6) 0.8285(5) 0.5174(6) 0.084(2) Uani 1 1 d . . .
O9 O 0.8433(4) 0.5624(4) 0.4219(3) 0.0449(10) Uani 1 1 d . . .
O10 O 0.2092(3) 0.0446(3) 0.0310(3) 0.0392(9) Uani 1 1 d . . .
O11 O 0.0832(4) 0.0832(4) -0.0746(3) 0.0510(11) Uani 1 1 d . . .
O12 O 0.0564(4) 0.2520(4) 0.0575(4) 0.0537(11) Uani 1 1 d . . .
F1 F 0.6089(3) 0.3977(3) 0.1517(3) 0.0530(10) Uani 1 1 d . . .
F2 F 0.4611(3) 0.4088(3) 0.1653(3) 0.0482(9) Uani 1 1 d . . .
F3 F 0.4505(3) 0.2494(3) 0.0832(2) 0.0490(9) Uani 1 1 d . . .
F4 F 0.5194(3) 0.3466(3) 0.2395(2) 0.0477(9) Uani 1 1 d . . .
Pd1 Pd 0.51102(3) 0.20918(3) 0.31760(2) 0.02893(13) Uani 1 1 d . . .
B2 B 0.881(2) 0.2839(16) 0.2760(9) 0.051(6) Uani 0.60 1 d PD A 1
F5 F 0.9601(10) 0.2635(11) 0.2832(10) 0.063(3) Uani 0.60 1 d PD A 1
F6 F 0.9215(7) 0.3932(7) 0.3342(6) 0.072(2) Uani 0.60 1 d PD A 1
F7 F 0.8485(14) 0.2630(15) 0.1871(8) 0.082(4) Uani 0.60 1 d PD A 1
F8 F 0.8008(8) 0.2352(9) 0.3014(8) 0.091(3) Uani 0.60 1 d PD A 1
B3 B 0.890(3) 0.271(2) 0.2725(16) 0.09(2) Uani 0.40 1 d PD B 2
F9 F 0.8262(13) 0.1688(10) 0.2444(13) 0.113(7) Uani 0.40 1 d PD B 2
F10 F 0.8923(13) 0.3340(15) 0.3648(9) 0.104(6) Uani 0.40 1 d PD B 2
F11 F 0.8380(18) 0.294(2) 0.2222(19) 0.117(11) Uani 0.40 1 d PD B 2
F12 F 0.9882(16) 0.294(2) 0.273(2) 0.118(12) Uani 0.40 1 d PD B 2
O50 O 0.4231(8) 0.1011(5) 0.6402(5) 0.056(2) Uani 0.50 1 d PDU C 1
H50A H 0.4147 0.1485 0.6827 0.067 Uiso 0.50 1 d PD D 1
H50B H 0.4585 0.1196 0.6074 0.067 Uiso 0.50 1 d PD E 1
O51 O 0.7160(3) 0.1603(6) 0.6089(4) 0.059(2) Uani 0.50 1 d PDU F 2
H51A H 0.7760 0.2061 0.6527 0.071 Uiso 0.50 1 d PD G 2
H51B H 0.6553 0.1474 0.6156 0.071 Uiso 0.50 1 d PD H 2
O52 O 0.5448(5) 0.1643(4) 0.5325(4) 0.0424(19) Uani 0.50 1 d PD I 1
H52A H 0.5956 0.1625 0.5557 0.051 Uiso 0.50 1 d PD J 1
H52B H 0.5129 0.1067 0.4799 0.051 Uiso 0.50 1 d PD K 1
O53 O 0.4419(5) -0.0216(4) 0.3611(4) 0.047(2) Uani 0.50 1 d PD L 2
H53A H 0.4829 -0.0453 0.3612 0.057 Uiso 0.50 1 d PD M 2
H53B H 0.4734 0.0356 0.4140 0.057 Uiso 0.50 1 d PD N 2

loop_
_atom_site_aniso_label
_atom_site_aniso_U_11
_atom_site_aniso_U_22
_atom_site_aniso_U_33
_atom_site_aniso_U_23
_atom_site_aniso_U_13
_atom_site_aniso_U_12
C1 0.075(6) 0.119(9) 0.152(11) 0.108(9) 0.043(7) 0.057(7)
C2 0.109(8) 0.092(7) 0.088(7) 0.068(6) 0.036(6) 0.063(7)
C3 0.140(10) 0.101(7) 0.096(7) 0.079(6) 0.080(7) 0.090(8)
C4 0.070(4) 0.043(3) 0.049(3) 0.035(3) 0.033(3) 0.035(3)
C5 0.058(4) 0.029(3) 0.032(3) 0.022(2) 0.018(2) 0.024(3)
C6 0.034(3) 0.025(2) 0.025(2) 0.014(2) 0.0063(19) 0.015(2)
C7 0.035(3) 0.027(2) 0.026(2) 0.018(2) 0.008(2) 0.013(2)
C8 0.042(3) 0.032(3) 0.027(2) 0.019(2) 0.014(2) 0.021(2)
C9 0.038(3) 0.029(2) 0.027(2) 0.019(2) 0.009(2) 0.020(2)
C10 0.043(3) 0.030(2) 0.027(2) 0.020(2) 0.011(2) 0.020(2)
C11 0.048(3) 0.035(3) 0.026(2) 0.019(2) 0.014(2) 0.023(3)
C12 0.055(3) 0.038(3) 0.030(3) 0.023(2) 0.019(2) 0.029(3)
C13 0.052(3) 0.036(3) 0.031(3) 0.023(2) 0.018(2) 0.027(3)
C14 0.058(4) 0.039(3) 0.032(3) 0.025(2) 0.021(3) 0.027(3)
C15 0.061(4) 0.036(3) 0.035(3) 0.023(2) 0.025(3) 0.030(3)
C16 0.060(4) 0.039(3) 0.041(3) 0.029(3) 0.025(3) 0.032(3)
C17 0.056(3) 0.037(3) 0.031(3) 0.024(2) 0.020(2) 0.028(3)
C18 0.065(4) 0.046(3) 0.036(3) 0.030(3) 0.024(3) 0.039(3)
C19 0.056(4) 0.043(3) 0.035(3) 0.027(3) 0.021(3) 0.032(3)
C20 0.052(3) 0.035(3) 0.029(2) 0.022(2) 0.013(2) 0.025(3)
C21 0.049(3) 0.037(3) 0.028(2) 0.021(2) 0.012(2) 0.026(3)
C22 0.055(3) 0.038(3) 0.028(2) 0.021(2) 0.016(2) 0.030(3)
C23 0.046(3) 0.037(3) 0.031(3) 0.022(2) 0.012(2) 0.026(3)
C24 0.048(3) 0.034(3) 0.024(2) 0.016(2) 0.009(2) 0.024(2)
C25 0.068(4) 0.048(3) 0.033(3) 0.029(3) 0.019(3) 0.040(3)
C26 0.074(5) 0.058(4) 0.042(3) 0.027(3) 0.015(3) 0.047(4)
C27 0.053(4) 0.052(4) 0.055(4) 0.023(3) 0.018(3) 0.030(3)
C28 0.043(4) 0.066(5) 0.049(4) 0.021(3) 0.013(3) 0.027(4)
C29 0.061(5) 0.066(5) 0.053(4) 0.029(4) 0.021(4) 0.030(4)
C30 0.074(8) 0.072(8) 0.185(17) 0.034(9) 0.004(9) 0.011(7)
C31 0.077(7) 0.059(6) 0.172(13) 0.063(7) 0.053(8) 0.035(5)
C32 0.180(14) 0.103(9) 0.177(14) 0.112(10) 0.128(12) 0.104(10)
C33 0.065(5) 0.059(4) 0.067(5) 0.043(4) 0.032(4) 0.033(4)
C34 0.051(4) 0.053(4) 0.054(4) 0.033(3) 0.024(3) 0.029(3)
C35 0.051(3) 0.038(3) 0.039(3) 0.025(2) 0.020(3) 0.030(3)
C36 0.045(3) 0.037(3) 0.029(2) 0.021(2) 0.013(2) 0.027(3)
C37 0.040(3) 0.038(3) 0.034(3) 0.019(2) 0.010(2) 0.021(3)
C38 0.052(3) 0.043(3) 0.028(2) 0.020(2) 0.014(2) 0.030(3)
C39 0.050(3) 0.040(3) 0.030(3) 0.023(2) 0.015(2) 0.029(3)
C40 0.047(3) 0.042(3) 0.031(3) 0.019(2) 0.011(2) 0.024(3)
C41 0.054(4) 0.044(3) 0.037(3) 0.025(3) 0.014(3) 0.026(3)
C42 0.049(3) 0.043(3) 0.035(3) 0.024(3) 0.011(2) 0.025(3)
C43 0.054(4) 0.038(3) 0.057(4) 0.030(3) 0.006(3) 0.016(3)
C44 0.050(4) 0.046(4) 0.078(5) 0.039(4) -0.013(4) 0.007(3)
C45 0.053(4) 0.052(4) 0.076(5) 0.046(4) -0.003(4) 0.015(3)
C46 0.054(4) 0.041(3) 0.049(3) 0.030(3) 0.010(3) 0.023(3)
C47 0.048(3) 0.041(3) 0.051(3) 0.031(3) 0.013(3) 0.022(3)
C48 0.045(3) 0.039(3) 0.043(3) 0.026(3) 0.010(3) 0.022(3)
C49 0.049(3) 0.037(3) 0.035(3) 0.023(2) 0.016(2) 0.027(3)
C50 0.050(3) 0.035(3) 0.033(3) 0.024(2) 0.014(2) 0.027(3)
C51 0.044(3) 0.037(3) 0.034(3) 0.021(2) 0.014(2) 0.025(3)
C52 0.049(3) 0.040(3) 0.027(2) 0.019(2) 0.014(2) 0.031(3)
C53 0.043(3) 0.035(3) 0.030(2) 0.021(2) 0.013(2) 0.024(2)
C54 0.048(4) 0.046(3) 0.038(3) 0.021(3) 0.005(3) 0.024(3)
C55 0.062(4) 0.059(4) 0.039(3) 0.031(3) 0.012(3) 0.034(4)
C56 0.048(4) 0.055(4) 0.055(4) 0.033(3) 0.010(3) 0.022(3)
C57 0.060(4) 0.049(4) 0.056(4) 0.035(3) 0.012(3) 0.021(3)
C58 0.070(5) 0.052(4) 0.076(5) 0.025(4) 0.013(4) 0.036(4)
B1 0.058(4) 0.040(3) 0.036(3) 0.030(3) 0.020(3) 0.034(3)
N1 0.039(2) 0.027(2) 0.0231(19) 0.0157(17) 0.0087(17) 0.0173(19)
N2 0.056(3) 0.036(2) 0.031(2) 0.023(2) 0.020(2) 0.030(2)
N3 0.050(3) 0.033(2) 0.025(2) 0.0181(18) 0.0124(19) 0.025(2)
N4 0.041(2) 0.030(2) 0.0220(19) 0.0132(17) 0.0073(17) 0.020(2)
N5 0.047(3) 0.040(3) 0.036(2) 0.022(2) 0.007(2) 0.021(2)
N6 0.041(2) 0.027(2) 0.0239(19) 0.0126(17) 0.0085(17) 0.0195(19)
O1 0.140(6) 0.091(4) 0.084(4) 0.068(4) 0.077(4) 0.084(5)
O2 0.099(4) 0.053(3) 0.064(3) 0.046(3) 0.047(3) 0.047(3)
O3 0.053(2) 0.0314(18) 0.0281(17) 0.0208(15) 0.0175(16) 0.0257(18)
O4 0.069(3) 0.047(2) 0.0297(18) 0.0255(18) 0.0201(18) 0.043(2)
O5 0.055(3) 0.047(3) 0.053(3) 0.020(2) 0.014(2) 0.031(2)
O6 0.060(3) 0.057(3) 0.060(3) 0.032(2) 0.027(2) 0.034(3)
O7 0.058(4) 0.084(5) 0.106(6) 0.044(4) 0.024(4) 0.026(4)
O8 0.079(4) 0.063(4) 0.121(6) 0.062(4) 0.029(4) 0.030(3)
O9 0.055(3) 0.046(2) 0.051(2) 0.034(2) 0.019(2) 0.028(2)
O10 0.049(2) 0.048(2) 0.0335(19) 0.0279(18) 0.0101(17) 0.027(2)
O11 0.055(3) 0.056(3) 0.051(3) 0.032(2) 0.009(2) 0.032(2)
O12 0.060(3) 0.049(3) 0.054(3) 0.029(2) 0.015(2) 0.028(2)
F1 0.066(3) 0.049(2) 0.076(3) 0.044(2) 0.038(2) 0.039(2)
F2 0.074(3) 0.058(2) 0.049(2) 0.0376(18) 0.0285(18) 0.050(2)
F3 0.072(3) 0.047(2) 0.0363(17) 0.0243(16) 0.0191(17) 0.034(2)
F4 0.067(2) 0.056(2) 0.0366(17) 0.0338(17) 0.0158(16) 0.034(2)
Pd1 0.0447(2) 0.0298(2) 0.02235(18) 0.01684(15) 0.01160(14) 0.02305(17)
B2 0.043(11) 0.067(12) 0.030(8) 0.011(8) 0.015(8) 0.033(10)
F5 0.066(8) 0.076(7) 0.065(5) 0.036(5) 0.026(6) 0.051(7)
F6 0.070(5) 0.074(5) 0.067(5) 0.027(4) 0.022(4) 0.045(5)
F7 0.063(7) 0.100(8) 0.065(6) 0.032(6) 0.004(5) 0.042(6)
F8 0.066(6) 0.094(7) 0.094(7) 0.043(6) 0.038(5) 0.030(5)
B3 0.037(18) 0.08(3) 0.09(3) -0.005(19) -0.010(17) 0.034(19)
F9 0.083(10) 0.043(7) 0.133(14) 0.015(8) -0.044(10) 0.013(7)
F10 0.086(11) 0.128(15) 0.058(8) 0.009(9) 0.019(7) 0.067(11)
F11 0.040(9) 0.14(2) 0.16(2) 0.11(2) 0.000(14) 0.004(13)
F12 0.048(10) 0.13(2) 0.104(18) 0.024(14) 0.022(9) 0.035(13)
O50 0.067(3) 0.057(3) 0.051(3) 0.025(2) 0.026(2) 0.039(3)
O51 0.058(4) 0.056(3) 0.061(3) 0.034(3) 0.002(2) 0.026(3)
O52 0.055(5) 0.032(4) 0.052(5) 0.025(4) 0.008(4) 0.028(4)
O53 0.061(6) 0.037(4) 0.031(4) 0.020(4) -0.012(4) 0.014(4)

loop_
_atom_type_symbol
_atom_type_description
_atom_type_scat_dispersion_real
_atom_type_scat_dispersion_imag
_atom_type_scat_source
C C 0.0181 0.0091 'International Tables Vol C Tables 4.2.6.8 and 6.1.1.4'
H H 0.0000 0.0000 'International Tables Vol C Tables 4.2.6.8 and 6.1.1.4'
B B 0.0090 0.0039 'International Tables Vol C Tables 4.2.6.8 and 6.1.1.4'
N N 0.0311 0.0180 'International Tables Vol C Tables 4.2.6.8 and 6.1.1.4'
O O 0.0492 0.0322 'International Tables Vol C Tables 4.2.6.8 and 6.1.1.4'
F F 0.0727 0.0534 'International Tables Vol C Tables 4.2.6.8 and 6.1.1.4'
Pd Pd 0.1215 3.9337 'International Tables Vol C Tables 4.2.6.8 and 6.1.1.4'

loop_
_geom_angle_atom_site_label_1
_geom_angle_atom_site_label_2
_geom_angle_atom_site_label_3
_geom_angle
_geom_angle_site_symmetry_1
_geom_angle_site_symmetry_3
O1 C2 C3 115.8(10) . .
C2 C3 O2 111.3(9) . .
O2 C4 C5 109.6(5) . .
O3 C5 C4 104.9(4) . .
N1 C6 C7 120.9(4) . .
O3 C7 C6 123.9(5) . .
O3 C7 C8 116.5(5) . .
C6 C7 C8 119.6(5) . .
C7 C8 C9 119.1(5) . .
C8 C9 C10 119.0(4) . .
C8 C9 C11 121.5(5) . .
C10 C9 C11 119.5(4) . .
N1 C10 C9 120.7(4) . .
C12 C11 C9 179.9(7) 2_656 .
C11 C12 C13 176.6(7) 2_656 .
N2 C13 C14 123.6(5) . .
N2 C13 C12 115.2(5) . .
C14 C13 C12 121.2(5) . .
C13 C14 C15 118.1(5) . .
C14 C15 C16 119.4(5) . .
C17 C16 C15 117.9(5) . .
N2 C17 C16 124.0(5) . .
N2 C17 C18 116.0(5) . .
C16 C17 C18 120.0(5) . .
C19 C18 C17 177.1(7) . .
C18 C19 C21 179.2(6) . .
N3 C20 C21 120.4(5) . .
C20 C21 C22 119.3(5) . .
C20 C21 C19 120.0(5) . .
C22 C21 C19 120.7(5) . .
C21 C22 C23 118.6(5) . .
O4 C23 C24 124.7(5) . .
O4 C23 C22 116.1(5) . .
C24 C23 C22 119.2(5) . .
N3 C24 C23 121.1(5) . .
O4 C25 C26 111.0(5) . .
O5 C26 C25 109.9(5) . .
O5 C27 C28 111.5(6) . .
O6 C28 C27 109.5(6) . .
O7 C31 C32 106.6(9) . .
O8 C32 C31 105.7(11) . .
O8 C33 C34 106.6(7) . .
O9 C34 C33 105.5(6) . .
O9 C35 C37 125.7(6) . .
O9 C35 C36 114.7(5) . .
C37 C35 C36 119.5(5) . .
N4 C36 C35 121.6(5) . .
C35 C37 C38 118.6(6) . .
C39 C38 C37 119.3(5) . .
C39 C38 C40 120.0(5) . .
C37 C38 C40 120.6(6) . .
N4 C39 C38 121.3(5) . .
C41 C40 C38 176.2(7) . .
C40 C41 C42 174.2(7) . .
N5 C42 C43 124.3(6) . .
N5 C42 C41 114.7(6) . .
C43 C42 C41 121.0(6) . .
C42 C43 C44 118.5(6) . .
C43 C44 C45 118.9(7) . .
C46 C45 C44 118.4(6) . .
N5 C46 C45 123.4(6) . .
N5 C46 C47 114.5(6) . 2_656
C45 C46 C47 122.0(6) . 2_656
C48 C47 C46 176.6(7) . 2_656
C47 C48 C49 176.9(7) . .
C50 C49 C51 120.4(5) . .
C50 C49 C48 119.9(5) . .
C51 C49 C48 119.7(6) . .
N6 C50 C49 121.0(5) . .
C52 C51 C49 116.7(5) . .
O10 C52 C51 125.6(5) . .
O10 C52 C53 113.9(5) . .
C51 C52 C53 120.5(5) . .
N6 C53 C52 122.0(5) . .
O10 C54 C55 106.0(5) . .
O11 C55 C54 112.7(6) . .
O11 C56 C57 110.7(6) . .
O12 C57 C56 109.5(6) . .
F2 B1 F1 111.8(5) . .
F2 B1 F3 110.0(5) . .
F1 B1 F3 109.9(5) . .
F2 B1 F4 109.5(5) . .
F1 B1 F4 108.5(5) . .
F3 B1 F4 107.0(5) . .
C10 N1 C6 120.8(4) . .
C10 N1 Pd1 119.1(3) . .
C6 N1 Pd1 119.9(3) . .
C17 N2 C13 116.9(5) . .
C20 N3 C24 121.4(5) . .
C20 N3 Pd1 122.0(4) . .
C24 N3 Pd1 116.6(3) . .
C36 N4 C39 119.5(5) . .
C36 N4 Pd1 119.7(4) . .
C39 N4 Pd1 120.8(4) . .
C42 N5 C46 116.5(6) . .
C53 N6 C50 119.3(5) . .
C53 N6 Pd1 116.9(4) . .
C50 N6 Pd1 123.8(4) . .
C2 O1 C1 112.7(8) . .
C4 O2 C3 111.5(6) . .
C7 O3 C5 117.8(4) . .
C23 O4 C25 120.1(4) . .
C26 O5 C27 113.4(6) . .
C28 O6 C29 113.5(6) . .
C30 O7 C31 113.0(10) . .
C33 O8 C32 111.9(10) . .
C35 O9 C34 118.4(5) . .
C52 O10 C54 119.1(5) . .
C56 O11 C55 114.1(6) . .
C57 O12 C58 111.4(6) . .
N4 Pd1 N6 177.50(17) . .
N4 Pd1 N1 91.68(18) . .
N6 Pd1 N1 88.43(18) . .
N4 Pd1 N3 89.90(19) . .
N6 Pd1 N3 89.88(19) . .
N1 Pd1 N3 176.76(17) . .
F8 B2 F5 114.0(17) . .
F8 B2 F7 112(2) . .
F5 B2 F7 110.1(17) . .
F8 B2 F6 108.0(16) . .
F5 B2 F6 108.3(19) . .
F7 B2 F6 103.7(16) . .
F12 B3 F9 113(2) . .
F12 B3 F11 118(3) . .
F9 B3 F11 107(2) . .
F12 B3 F10 108(2) . .
F9 B3 F10 108(3) . .
F11 B3 F10 103(2) . .

loop_
_geom_bond_atom_site_label_1
_geom_bond_atom_site_label_2
_geom_bond_distance
_geom_bond_site_symmetry_2
C1 O1 1.420(13) .
C2 O1 1.399(12) .
C2 C3 1.431(13) .
C3 O2 1.450(10) .
C4 O2 1.413(7) .
C4 C5 1.497(8) .
C5 O3 1.449(6) .
C6 N1 1.355(6) .
C6 C7 1.381(7) .
C7 O3 1.350(6) .
C7 C8 1.385(7) .
C8 C9 1.394(7) .
C9 C10 1.403(7) .
C9 C11 1.431(7) .
C10 N1 1.335(6) .
C11 C12 1.193(8) 2_656
C12 C11 1.193(8) 2_656
C12 C13 1.440(7) .
C13 N2 1.345(7) .
C13 C14 1.397(8) .
C14 C15 1.387(8) .
C15 C16 1.391(8) .
C16 C17 1.392(8) .
C17 N2 1.342(7) .
C17 C18 1.444(7) .
C18 C19 1.196(8) .
C19 C21 1.426(7) .
C20 N3 1.329(7) .
C20 C21 1.397(8) .
C21 C22 1.399(7) .
C22 C23 1.394(7) .
C23 O4 1.359(6) .
C23 C24 1.380(8) .
C24 N3 1.345(7) .
C25 O4 1.450(6) .
C25 C26 1.476(10) .
C26 O5 1.420(8) .
C27 O5 1.422(9) .
C27 C28 1.482(11) .
C28 O6 1.428(10) .
C29 O6 1.431(10) .
C30 O7 1.388(16) .
C31 O7 1.419(14) .
C31 C32 1.545(19) .
C32 O8 1.454(12) .
C33 O8 1.405(11) .
C33 C34 1.535(10) .
C34 O9 1.434(9) .
C35 O9 1.347(7) .
C35 C37 1.387(8) .
C35 C36 1.393(9) .
C36 N4 1.346(7) .
C37 C38 1.399(8) .
C38 C39 1.391(9) .
C38 C40 1.429(8) .
C39 N4 1.357(7) .
C40 C41 1.181(9) .
C41 C42 1.466(8) .
C42 N5 1.340(8) .
C42 C43 1.374(10) .
C43 C44 1.393(10) .
C44 C45 1.394(10) .
C45 C46 1.382(10) .
C46 N5 1.364(8) .
C46 C47 1.457(9) 2_656
C47 C48 1.194(9) .
C47 C46 1.457(9) 2_656
C48 C49 1.440(8) .
C49 C50 1.383(9) .
C49 C51 1.412(7) .
C50 N6 1.352(7) .
C51 C52 1.381(8) .
C52 O10 1.353(6) .
C52 C53 1.386(8) .
C53 N6 1.337(6) .
C54 O10 1.428(8) .
C54 C55 1.519(9) .
C55 O11 1.415(9) .
C56 O11 1.411(9) .
C56 C57 1.480(11) .
C57 O12 1.390(10) .
C58 O12 1.428(9) .
B1 F2 1.388(7) .
B1 F1 1.384(8) .
B1 F3 1.394(8) .
B1 F4 1.412(6) .
N1 Pd1 2.023(4) .
N3 Pd1 2.030(5) .
N4 Pd1 2.019(5) .
N6 Pd1 2.019(5) .
B2 F8 1.35(3) .
B2 F5 1.36(3) .
B2 F7 1.392(18) .
B2 F6 1.41(2) .
B3 F12 1.34(4) .
B3 F9 1.36(3) .
B3 F11 1.39(2) .
B3 F10 1.42(2) .

loop_
_platon_squeeze_void_nr
_platon_squeeze_void_average_x
_platon_squeeze_void_average_y
_platon_squeeze_void_average_z
_platon_squeeze_void_volume
_platon_squeeze_void_count_electrons
1 0.264 0.877 0.595 26.1 9.2
2 0.736 0.122 0.405 26.1 8.2
